data_2234317
loop_
_publ_author_name
'Yusof, Mohd Sukeri Mohd'
'Mutalib, Siti Fatimah Abdul'
'Arshad, Suhana'
'Razak, Ibrahim Abdul'

_publ_section_title
;
 <i>N</i>-(2,6-Dimethylphenyl)-<i>N</i>'-propanoylthiourea
;
_journal_coeditor_code LH5423
_journal_issue 4
_journal_name_full 'Acta Crystallographica Section E'
_journal_page_first o982
_journal_paper_doi 10.1107/S1600536812009233
_journal_volume 68
_journal_year 2012
_chemical_formula_iupac 'C12 H16 N2 O S'
_chemical_formula_moiety 'C12 H16 N2 O S'
_chemical_formula_sum 'C12 H16 N2 O S'
_chemical_formula_weight 236.33
_chemical_name_systematic
;
<i>N</i>-(2,6-Dimethylphenyl)-<i>N</i>'-propanoylthiourea
;
_space_group_IT_number 2
_symmetry_cell_setting triclinic
_symmetry_space_group_name_Hall '-P 1'
_symmetry_space_group_name_H-M 'P -1'
_atom_sites_solution_hydrogens geom
_atom_sites_solution_primary direct
_atom_sites_solution_secondary difmap
_audit_creation_method SHELXL-97
_cell_angle_alpha 103.782(2)
_cell_angle_beta 90.342(2)
_cell_angle_gamma 109.928(2)
_cell_formula_units_Z 2
_cell_length_a 7.8069(3)
_cell_length_b 8.4770(3)
_cell_length_c 10.1426(3)
_cell_measurement_reflns_used 2626
_cell_measurement_temperature 100.0(10)
_cell_measurement_theta_max 30.10
_cell_measurement_theta_min 2.79
_cell_volume 610.07(4)
_computing_cell_refinement 'SAINT (Bruker, 2009)'
_computing_data_collection 'APEX2 (Bruker, 2009)'
_computing_data_reduction 'SAINT (Bruker, 2009)'
_computing_molecular_graphics 'SHELXTL (Sheldrick, 2008)'
_computing_publication_material
;
SHELXTL (Sheldrick, 2008) and PLATON (Spek, 2009)
;
_computing_structure_refinement 'SHELXTL (Sheldrick, 2008)'
_computing_structure_solution 'SHELXTL (Sheldrick, 2008)'
_diffrn_ambient_temperature 100.0(10)
_diffrn_measured_fraction_theta_full 0.989
_diffrn_measured_fraction_theta_max 0.989
_diffrn_measurement_device_type
;
Bruker SMART APEXII CCD area-detector diffractometer
;
_diffrn_measurement_method '\f and \w scans'
_diffrn_radiation_monochromator graphite
_diffrn_radiation_source 'fine-focus sealed tube'
_diffrn_radiation_type MoK\a
_diffrn_radiation_wavelength 0.71073
_diffrn_reflns_av_R_equivalents 0.0245
_diffrn_reflns_av_sigmaI/netI 0.0425
_diffrn_reflns_limit_h_max 5
_diffrn_reflns_limit_h_min -10
_diffrn_reflns_limit_k_max 11
_diffrn_reflns_limit_k_min -11
_diffrn_reflns_limit_l_max 13
_diffrn_reflns_limit_l_min -13
_diffrn_reflns_number 6225
_diffrn_reflns_theta_full 28.99
_diffrn_reflns_theta_max 28.99
_diffrn_reflns_theta_min 2.08
_diffrn_standards_number 0
_exptl_absorpt_coefficient_mu 0.246
_exptl_absorpt_correction_T_max 0.9849
_exptl_absorpt_correction_T_min 0.9455
_exptl_absorpt_correction_type multi-scan
_exptl_absorpt_process_details '(<i>SADABS</i>; Bruker, 2009)'
_exptl_crystal_colour colourless
_exptl_crystal_density_diffrn 1.287
_exptl_crystal_density_method 'not measured'
_exptl_crystal_description Plate
_exptl_crystal_F_000 252
_exptl_crystal_size_max 0.23
_exptl_crystal_size_mid 0.18
_exptl_crystal_size_min 0.06
_refine_diff_density_max 0.396
_refine_diff_density_min -0.307
_refine_ls_extinction_method none
_refine_ls_goodness_of_fit_ref 1.002
_refine_ls_hydrogen_treatment mixed
_refine_ls_matrix_type full
_refine_ls_number_parameters 156
_refine_ls_number_reflns 3211
_refine_ls_number_restraints 0
_refine_ls_restrained_S_all 1.002
_refine_ls_R_factor_all 0.0517
_refine_ls_R_factor_gt 0.0395
_refine_ls_shift/su_max 0.001
_refine_ls_shift/su_mean 0.000
_refine_ls_structure_factor_coef Fsqd
_refine_ls_weighting_details 'calc w=1/[\s^2^(Fo^2^)+(0.0263P)^2^+0.6043P] where P=(Fo^2^+2Fc^2^)/3'
_refine_ls_weighting_scheme calc
_refine_ls_wR_factor_gt 0.0875
_refine_ls_wR_factor_ref 0.1003
_reflns_number_gt 2664
_reflns_number_total 3211
_reflns_threshold_expression I>2\s(I)
_cod_data_source_file lh5423.cif
_cod_data_source_block I
_cod_database_code 2234317
_cod_database_fobs_code 2234317

loop_
_symmetry_equiv_pos_as_xyz
'x, y, z'
'-x, -y, -z'

loop_
_atom_site_type_symbol
_atom_site_label
_atom_site_fract_x
_atom_site_fract_y
_atom_site_fract_z
_atom_site_U_iso_or_equiv
_atom_site_adp_type
_atom_site_calc_flag
_atom_site_refinement_flags
_atom_site_occupancy
_atom_site_symmetry_multiplicity
S S1 0.29160(6) 0.31937(5) 0.83787(4) 0.02011(12) Uani d . 1 1
N N1 0.48198(18) 0.65151(17) 0.86755(14) 0.0150(3) Uani d . 1 1
H H1N1 0.537(3) 0.634(2) 0.934(2) 0.018(5) Uiso d . 1 1
N N2 0.23611(18) 0.53214(18) 0.70040(14) 0.0159(3) Uani d . 1 1
H H1N2 0.269(3) 0.634(3) 0.690(2) 0.032(6) Uiso d . 1 1
O O1 0.45702(17) 0.86360(15) 0.77368(12) 0.0218(3) Uani d . 1 1
C C1 0.7853(2) 1.1145(2) 0.90542(19) 0.0243(4) Uani d . 1 1
H H1A 0.8956 1.1898 0.9662 0.036 Uiso calc R 1 1
H H1B 0.6927 1.1697 0.9161 0.036 Uiso calc R 1 1
H H1C 0.8158 1.0959 0.8107 0.036 Uiso calc R 1 1
C C2 0.7107(2) 0.9413(2) 0.94142(17) 0.0184(3) Uani d . 1 1
H H2A 0.8052 0.8867 0.9313 0.022 Uiso calc R 1 1
H H2B 0.6838 0.9612 1.0380 0.022 Uiso calc R 1 1
C C3 0.5388(2) 0.8192(2) 0.85224(16) 0.0153(3) Uani d . 1 1
C C4 0.3335(2) 0.5086(2) 0.79737(16) 0.0152(3) Uani d . 1 1
C C5 0.0741(2) 0.3969(2) 0.62443(16) 0.0153(3) Uani d . 1 1
C C6 0.0916(2) 0.2808(2) 0.50703(17) 0.0187(3) Uani d . 1 1
C C7 -0.0683(3) 0.1516(2) 0.43662(18) 0.0229(4) Uani d . 1 1
H H7A -0.0605 0.0696 0.3569 0.027 Uiso calc R 1 1
C C8 -0.2383(2) 0.1413(2) 0.48146(19) 0.0251(4) Uani d . 1 1
H H8A -0.3457 0.0529 0.4322 0.030 Uiso calc R 1 1
C C9 -0.2519(2) 0.2590(2) 0.59732(19) 0.0239(4) Uani d . 1 1
H H9A -0.3691 0.2508 0.6270 0.029 Uiso calc R 1 1
C C10 -0.0956(2) 0.3906(2) 0.67187(17) 0.0188(3) Uani d . 1 1
C C11 -0.1090(3) 0.5156(2) 0.79955(19) 0.0254(4) Uani d . 1 1
H H11A -0.0389 0.5064 0.8760 0.038 Uiso calc R 1 1
H H11B -0.2376 0.4883 0.8180 0.038 Uiso calc R 1 1
H H11C -0.0594 0.6340 0.7884 0.038 Uiso calc R 1 1
C C12 0.2756(3) 0.2913(2) 0.45815(19) 0.0252(4) Uani d . 1 1
H H12A 0.3586 0.2987 0.5341 0.038 Uiso calc R 1 1
H H12B 0.3259 0.3946 0.4234 0.038 Uiso calc R 1 1
H H12C 0.2622 0.1874 0.3852 0.038 Uiso calc R 1 1

loop_
_atom_site_aniso_label
_atom_site_aniso_U_11
_atom_site_aniso_U_22
_atom_site_aniso_U_33
_atom_site_aniso_U_12
_atom_site_aniso_U_13
_atom_site_aniso_U_23
S1 0.0208(2) 0.01442(19) 0.0210(2) 0.00006(15) -0.00808(16) 0.00615(15)
N1 0.0141(6) 0.0134(6) 0.0152(6) 0.0021(5) -0.0051(5) 0.0037(5)
N2 0.0152(7) 0.0128(6) 0.0165(7) 0.0013(5) -0.0038(5) 0.0033(5)
O1 0.0238(6) 0.0167(6) 0.0229(6) 0.0041(5) -0.0069(5) 0.0061(5)
C1 0.0232(9) 0.0169(8) 0.0260(9) -0.0010(7) -0.0023(7) 0.0052(7)
C2 0.0179(8) 0.0140(7) 0.0199(8) 0.0028(6) -0.0038(6) 0.0025(6)
C3 0.0150(7) 0.0145(7) 0.0141(7) 0.0037(6) 0.0009(6) 0.0019(5)
C4 0.0135(7) 0.0154(7) 0.0142(7) 0.0032(6) 0.0002(6) 0.0019(6)
C5 0.0152(7) 0.0131(7) 0.0153(7) 0.0019(6) -0.0044(6) 0.0043(6)
C6 0.0197(8) 0.0171(8) 0.0179(8) 0.0044(6) -0.0033(6) 0.0051(6)
C7 0.0283(9) 0.0165(8) 0.0179(8) 0.0020(7) -0.0081(7) 0.0025(6)
C8 0.0212(9) 0.0211(9) 0.0260(9) -0.0028(7) -0.0126(7) 0.0091(7)
C9 0.0161(8) 0.0267(9) 0.0289(9) 0.0033(7) -0.0035(7) 0.0134(7)
C10 0.0192(8) 0.0195(8) 0.0191(8) 0.0070(6) -0.0011(6) 0.0072(6)
C11 0.0220(9) 0.0285(9) 0.0275(9) 0.0114(7) 0.0038(7) 0.0069(7)
C12 0.0263(9) 0.0268(9) 0.0207(9) 0.0096(7) 0.0026(7) 0.0024(7)

loop_
_atom_type_symbol
_atom_type_description
_atom_type_scat_dispersion_real
_atom_type_scat_dispersion_imag
_atom_type_scat_source
C C 0.0033 0.0016 'International Tables Vol C Tables 4.2.6.8 and 6.1.1.4'
H H 0.0000 0.0000 'International Tables Vol C Tables 4.2.6.8 and 6.1.1.4'
N N 0.0061 0.0033 'International Tables Vol C Tables 4.2.6.8 and 6.1.1.4'
O O 0.0106 0.0060 'International Tables Vol C Tables 4.2.6.8 and 6.1.1.4'
S S 0.1246 0.1234 'International Tables Vol C Tables 4.2.6.8 and 6.1.1.4'

loop_
_geom_angle_atom_site_label_1
_geom_angle_atom_site_label_2
_geom_angle_atom_site_label_3
_geom_angle
C3 N1 C4 127.85(14)
C3 N1 H1N1 117.2(13)
C4 N1 H1N1 114.7(13)
C4 N2 C5 122.62(13)
C4 N2 H1N2 116.3(15)
C5 N2 H1N2 120.9(15)
C2 C1 H1A 109.5
C2 C1 H1B 109.5
H1A C1 H1B 109.5
C2 C1 H1C 109.5
H1A C1 H1C 109.5
H1B C1 H1C 109.5
C3 C2 C1 112.25(14)
C3 C2 H2A 109.2
C1 C2 H2A 109.2
C3 C2 H2B 109.2
C1 C2 H2B 109.2
H2A C2 H2B 107.9
O1 C3 N1 122.77(15)
O1 C3 C2 123.23(14)
N1 C3 C2 114.00(14)
N2 C4 N1 117.11(14)
N2 C4 S1 124.53(12)
N1 C4 S1 118.36(12)
C6 C5 C10 122.74(15)
C6 C5 N2 119.40(14)
C10 C5 N2 117.85(15)
C5 C6 C7 117.67(16)
C5 C6 C12 121.57(15)
C7 C6 C12 120.75(16)
C8 C7 C6 120.93(17)
C8 C7 H7A 119.5
C6 C7 H7A 119.5
C9 C8 C7 120.23(16)
C9 C8 H8A 119.9
C7 C8 H8A 119.9
C8 C9 C10 121.04(17)
C8 C9 H9A 119.5
C10 C9 H9A 119.5
C5 C10 C9 117.38(16)
C5 C10 C11 121.28(15)
C9 C10 C11 121.31(16)
C10 C11 H11A 109.5
C10 C11 H11B 109.5
H11A C11 H11B 109.5
C10 C11 H11C 109.5
H11A C11 H11C 109.5
H11B C11 H11C 109.5
C6 C12 H12A 109.5
C6 C12 H12B 109.5
H12A C12 H12B 109.5
C6 C12 H12C 109.5
H12A C12 H12C 109.5
H12B C12 H12C 109.5

loop_
_geom_bond_atom_site_label_1
_geom_bond_atom_site_label_2
_geom_bond_distance
S1 C4 1.6756(16)
N1 C3 1.385(2)
N1 C4 1.393(2)
N1 H1N1 0.87(2)
N2 C4 1.331(2)
N2 C5 1.445(2)
N2 H1N2 0.85(2)
O1 C3 1.219(2)
C1 C2 1.517(2)
C1 H1A 0.9800
C1 H1B 0.9800
C1 H1C 0.9800
C2 C3 1.511(2)
C2 H2A 0.9900
C2 H2B 0.9900
C5 C6 1.393(2)
C5 C10 1.400(2)
C6 C7 1.397(2)
C6 C12 1.503(2)
C7 C8 1.386(3)
C7 H7A 0.9500
C8 C9 1.380(3)
C8 H8A 0.9500
C9 C10 1.401(2)
C9 H9A 0.9500
C10 C11 1.495(2)
C11 H11A 0.9800
C11 H11B 0.9800
C11 H11C 0.9800
C12 H12A 0.9800
C12 H12B 0.9800
C12 H12C 0.9800

loop_
_geom_hbond_atom_site_label_D
_geom_hbond_atom_site_label_H
_geom_hbond_atom_site_label_A
_geom_hbond_site_symmetry_A
_geom_hbond_distance_DH
_geom_hbond_distance_HA
_geom_hbond_distance_DA
_geom_hbond_angle_DHA
_geom_hbond_publ_flag
N2 H1N2 O1 . 0.85(2) 1.98(2) 2.6661(19) 138(2) yes
N1 H1N1 S1 2_667 0.87(2) 2.54(2) 3.3765(15) 162.0(16) yes

loop_
_geom_torsion_atom_site_label_1
_geom_torsion_atom_site_label_2
_geom_torsion_atom_site_label_3
_geom_torsion_atom_site_label_4
_geom_torsion
C4 N1 C3 O1 2.3(3)
C4 N1 C3 C2 -177.72(15)
C1 C2 C3 O1 -9.3(2)
C1 C2 C3 N1 170.72(14)
C5 N2 C4 N1 -177.10(14)
C5 N2 C4 S1 4.1(2)
C3 N1 C4 N2 2.4(2)
C3 N1 C4 S1 -178.77(13)
C4 N2 C5 C6 -87.4(2)
C4 N2 C5 C10 93.64(19)
C10 C5 C6 C7 -1.2(2)
N2 C5 C6 C7 179.82(14)
C10 C5 C6 C12 179.71(15)
N2 C5 C6 C12 0.8(2)
C5 C6 C7 C8 0.9(2)
C12 C6 C7 C8 179.91(16)
C6 C7 C8 C9 -0.2(3)
C7 C8 C9 C10 -0.1(3)
C6 C5 C10 C9 1.0(2)
N2 C5 C10 C9 179.92(14)
C6 C5 C10 C11 179.02(15)
N2 C5 C10 C11 -2.0(2)
C8 C9 C10 C5 -0.3(2)
C8 C9 C10 C11 -178.34(16)

loop_
_cod_related_entry_id
_cod_related_entry_database
_cod_related_entry_code
1 ChemSpider 719568
